data_7245435
loop_
_publ_author_name
'Croitor, Lilia'
'Coropceanu, Eduard B.'
'Fonari, Marina S.'

_publ_section_title
;
 Anion--pyridine-n-oxime interplay to control metal--metal separations in
 a series of Cu(ii) coordination polymers
;
_journal_name_full CrystEngComm
_journal_paper_doi 10.1039/D2CE01000C
_journal_year 2022
_chemical_formula_moiety 'C18 H22 Cu N4 O7'
_chemical_formula_sum 'C18 H22 Cu N4 O7'
_chemical_formula_weight 469.93
_space_group_crystal_system monoclinic
_space_group_IT_number 15
_space_group_name_Hall '-C 2yc'
_space_group_name_H-M_alt 'C 1 2/c 1'
_atom_sites_solution_hydrogens mixed
_atom_sites_solution_primary direct
_atom_sites_solution_secondary difmap
_audit_creation_method SHELXL-2014/7
_audit_update_record
;
2022-05-23 deposited with the CCDC.	2022-08-15 downloaded from the CCDC.
;
_cell_angle_alpha 90
_cell_angle_beta 107.375(5)
_cell_angle_gamma 90
_cell_formula_units_Z 4
_cell_length_a 15.9487(9)
_cell_length_b 6.1547(4)
_cell_length_c 21.6085(10)
_cell_measurement_reflns_used 1207
_cell_measurement_temperature 293(2)
_cell_measurement_theta_max 27.5260
_cell_measurement_theta_min 3.7720
_cell_volume 2024.3(2)
_computing_cell_refinement
;
CrysAlisPro, Agilent Technologies,
Version 1.171.37.35 (release 13-08-2014 CrysAlis171 .NET)
(compiled Aug 13 2014,18:06:01)
;
_computing_data_collection
;
CrysAlisPro, Agilent Technologies,
Version 1.171.37.35 (release 13-08-2014 CrysAlis171 .NET)
(compiled Aug 13 2014,18:06:01)
;
_computing_data_reduction
;
CrysAlisPro, Agilent Technologies,
Version 1.171.37.35 (release 13-08-2014 CrysAlis171 .NET)
(compiled Aug 13 2014,18:06:01)
;
_computing_structure_refinement 'SHELXL-2014/7 (Sheldrick, 2014)'
_computing_structure_solution 'SHELXS-2014/7 (Sheldrick, 2014)'
_diffrn_ambient_temperature 293(2)
_diffrn_detector 'CCD plate'
_diffrn_detector_area_resol_mean 15.9914
_diffrn_detector_type Eos
_diffrn_measured_fraction_theta_full 0.991
_diffrn_measured_fraction_theta_max 0.991
_diffrn_measurement_device 'four-circle diffractometer'
_diffrn_measurement_device_type 'Xcalibur, Eos'
_diffrn_radiation_monochromator graphite
_diffrn_radiation_type MoK\a
_diffrn_radiation_wavelength 0.71073
_diffrn_reflns_av_R_equivalents 0.0284
_diffrn_reflns_av_unetI/netI 0.0504
_diffrn_reflns_Laue_measured_fraction_full 0.991
_diffrn_reflns_Laue_measured_fraction_max 0.991
_diffrn_reflns_limit_h_max 11
_diffrn_reflns_limit_h_min -18
_diffrn_reflns_limit_k_max 7
_diffrn_reflns_limit_k_min -7
_diffrn_reflns_limit_l_max 24
_diffrn_reflns_limit_l_min -25
_diffrn_reflns_number 3112
_diffrn_reflns_point_group_measured_fraction_full 0.991
_diffrn_reflns_point_group_measured_fraction_max 0.991
_diffrn_reflns_theta_full 24.997
_diffrn_reflns_theta_max 24.997
_diffrn_reflns_theta_min 3.773
_exptl_absorpt_coefficient_mu 1.128
_exptl_absorpt_correction_T_max 1.00000
_exptl_absorpt_correction_T_min 0.95602
_exptl_absorpt_correction_type multi-scan
_exptl_absorpt_process_details
;
CrysAlisPro, Agilent Technologies,
Version 1.171.37.35 (release 13-08-2014 CrysAlis171 .NET)
(compiled Aug 13 2014,18:06:01)
Empirical absorption correction using spherical harmonics,
 implemented in SCALE3 ABSPACK scaling algorithm.
;
_exptl_crystal_colour blue
_exptl_crystal_density_diffrn 1.542
_exptl_crystal_description prism
_exptl_crystal_F_000 972
_exptl_crystal_size_max 0.500
_exptl_crystal_size_mid 0.150
_exptl_crystal_size_min 0.060
_refine_diff_density_max 0.444
_refine_diff_density_min -0.266
_refine_diff_density_rms 0.065
_refine_ls_extinction_method none
_refine_ls_goodness_of_fit_ref 1.047
_refine_ls_hydrogen_treatment mixed
_refine_ls_matrix_type full
_refine_ls_number_parameters 140
_refine_ls_number_reflns 1770
_refine_ls_number_restraints 0
_refine_ls_restrained_S_all 1.047
_refine_ls_R_factor_all 0.0481
_refine_ls_R_factor_gt 0.0390
_refine_ls_shift/su_max 0.000
_refine_ls_shift/su_mean 0.000
_refine_ls_structure_factor_coef Fsqd
_refine_ls_weighting_details 'w=1/[\s^2^(Fo^2^)+(0.0452P)^2^+0.2629P] where P=(Fo^2^+2Fc^2^)/3'
_refine_ls_weighting_scheme calc
_refine_ls_wR_factor_gt 0.0901
_refine_ls_wR_factor_ref 0.0963
_reflns_Friedel_coverage 0.000
_reflns_number_gt 1503
_reflns_number_total 1770
_reflns_threshold_expression 'I > 2\s(I)'
_cod_data_source_file d2ce01000c2.cif
_cod_data_source_block Comp_4_CL_3084
_cod_original_sg_symbol_H-M 'C 2/c'
_cod_database_code 7245435
_shelx_shelxl_version_number 2014/7
_shelx_space_group_comment
;
The symmetry employed for this shelxl refinement is uniquely defined
by the following loop, which should always be used as a source of
symmetry information in preference to the above space-group names.
They are only intended as comments.
;
_shelx_estimated_absorpt_t_min 0.602
_shelx_estimated_absorpt_t_max 0.935

loop_
_space_group_symop_operation_xyz
'x, y, z'
'-x, y, -z+1/2'
'x+1/2, y+1/2, z'
'-x+1/2, y+1/2, -z+1/2'
'-x, -y, -z'
'x, -y, z-1/2'
'-x+1/2, -y+1/2, -z'
'x+1/2, -y+1/2, z-1/2'

loop_
_atom_site_label
_atom_site_type_symbol
_atom_site_fract_x
_atom_site_fract_y
_atom_site_fract_z
_atom_site_U_iso_or_equiv
_atom_site_adp_type
_atom_site_occupancy
_atom_site_site_symmetry_order
_atom_site_calc_flag
_atom_site_refinement_flags_posn
_atom_site_refinement_flags_adp
_atom_site_refinement_flags_occupancy
_atom_site_disorder_assembly
_atom_site_disorder_group
Cu1 Cu 0.5000 0.40108(8) 0.2500 0.02454(19) Uani 1 2 d S T P . .
O1W O 0.5000 0.7734(6) 0.2500 0.0546(11) Uani 1 2 d S T P . .
H1W H 0.492(3) 0.846(7) 0.2744(18) 0.082 Uiso 1 1 d . U . . .
O1 O 0.14968(16) 0.5657(4) -0.06763(10) 0.0561(7) Uani 1 1 d . . . . .
H1O1 H 0.1004 0.5466 -0.0928 0.084 Uiso 1 1 calc R U . . .
O2 O 0.53580(12) 0.4164(3) 0.17207(8) 0.0282(5) Uani 1 1 d . . . . .
O3 O 0.50800(14) 0.0680(4) 0.14781(9) 0.0392(6) Uani 1 1 d . . . . .
N1 N 0.37081(15) 0.3561(4) 0.19668(10) 0.0279(6) Uani 1 1 d . . . . .
N2 N 0.15497(18) 0.4708(5) -0.00837(11) 0.0447(7) Uani 1 1 d . . . . .
C1 C 0.31442(19) 0.2397(6) 0.21775(14) 0.0423(9) Uani 1 1 d . . . . .
H1 H 0.3346 0.1744 0.2583 0.051 Uiso 1 1 calc R U . . .
C2 C 0.2279(2) 0.2112(7) 0.18253(15) 0.0558(10) Uani 1 1 d . . . . .
H2 H 0.1901 0.1345 0.1999 0.067 Uiso 1 1 calc R U . . .
C3 C 0.1982(2) 0.2974(6) 0.12136(14) 0.0476(9) Uani 1 1 d . . . . .
H3 H 0.1401 0.2779 0.0964 0.057 Uiso 1 1 calc R U . . .
C4 C 0.25563(19) 0.4135(5) 0.09723(13) 0.0316(7) Uani 1 1 d . . . . .
C5 C 0.34005(19) 0.4433(5) 0.13765(13) 0.0319(7) Uani 1 1 d . . . . .
H5 H 0.3779 0.5296 0.1228 0.038 Uiso 1 1 calc R U . . .
C6 C 0.23270(19) 0.5007(6) 0.03143(14) 0.0399(8) Uani 1 1 d . . . . .
H6 H 0.2743 0.5782 0.0180 0.048 Uiso 1 1 calc R U . . .
C7 C 0.52833(17) 0.2532(5) 0.13480(12) 0.0273(7) Uani 1 1 d . . . . .
C8 C 0.54644(19) 0.2969(6) 0.07073(12) 0.0333(7) Uani 1 1 d . . . . .
H8A H 0.5365 0.1645 0.0453 0.040 Uiso 1 1 calc R U . . .
H8B H 0.6077 0.3365 0.0793 0.040 Uiso 1 1 calc R U . . .
C9 C 0.48940(18) 0.4767(5) 0.03131(11) 0.0296(7) Uani 1 1 d . . . . .
H9A H 0.4281 0.4351 0.0212 0.036 Uiso 1 1 calc R U . . .
H9B H 0.4978 0.6082 0.0572 0.036 Uiso 1 1 calc R U . . .

loop_
_atom_site_aniso_label
_atom_site_aniso_U_11
_atom_site_aniso_U_22
_atom_site_aniso_U_33
_atom_site_aniso_U_23
_atom_site_aniso_U_13
_atom_site_aniso_U_12
Cu1 0.0251(3) 0.0355(3) 0.0126(3) 0.000 0.00504(18) 0.000
O1W 0.108(3) 0.031(2) 0.0342(19) 0.000 0.036(2) 0.000
O1 0.0566(15) 0.0592(17) 0.0379(13) 0.0078(12) -0.0083(11) -0.0055(13)
O2 0.0298(11) 0.0401(13) 0.0156(9) -0.0023(9) 0.0079(7) -0.0028(10)
O3 0.0485(14) 0.0409(15) 0.0248(11) 0.0063(10) 0.0059(9) -0.0059(11)
N1 0.0267(13) 0.0397(16) 0.0168(11) -0.0008(11) 0.0055(9) -0.0035(12)
N2 0.0536(18) 0.0443(18) 0.0293(14) -0.0027(13) 0.0017(12) 0.0097(15)
C1 0.0396(18) 0.056(2) 0.0277(15) 0.0057(16) 0.0047(13) -0.0134(18)
C2 0.040(2) 0.078(3) 0.047(2) 0.009(2) 0.0098(15) -0.023(2)
C3 0.0341(18) 0.059(2) 0.0400(18) -0.0032(18) -0.0036(13) -0.0080(18)
C4 0.0303(16) 0.0328(18) 0.0284(15) -0.0012(14) 0.0036(12) 0.0035(14)
C5 0.0286(16) 0.041(2) 0.0275(15) 0.0022(14) 0.0102(12) 0.0022(14)
C6 0.0321(18) 0.045(2) 0.0359(17) 0.0013(17) 0.0008(13) 0.0046(17)
C7 0.0197(14) 0.044(2) 0.0149(12) 0.0052(14) -0.0001(10) 0.0070(14)
C8 0.0399(17) 0.044(2) 0.0183(13) 0.0009(14) 0.0128(12) 0.0067(16)
C9 0.0325(16) 0.0399(19) 0.0178(13) 0.0011(14) 0.0097(12) 0.0031(15)

loop_
_atom_type_symbol
_atom_type_description
_atom_type_scat_dispersion_real
_atom_type_scat_dispersion_imag
_atom_type_scat_source
C C 0.0033 0.0016 'International Tables Vol C Tables 4.2.6.8 and 6.1.1.4'
H H 0.0000 0.0000 'International Tables Vol C Tables 4.2.6.8 and 6.1.1.4'
Cu Cu 0.3201 1.2651 'International Tables Vol C Tables 4.2.6.8 and 6.1.1.4'
N N 0.0061 0.0033 'International Tables Vol C Tables 4.2.6.8 and 6.1.1.4'
O O 0.0106 0.0060 'International Tables Vol C Tables 4.2.6.8 and 6.1.1.4'

loop_
_geom_angle_atom_site_label_1
_geom_angle_atom_site_label_2
_geom_angle_atom_site_label_3
_geom_angle
_geom_angle_site_symmetry_1
_geom_angle_site_symmetry_3
_geom_angle_publ_flag
O2 Cu1 O2 174.43(12) 2_655 . ?
O2 Cu1 N1 91.47(8) 2_655 2_655 ?
O2 Cu1 N1 89.28(8) . 2_655 ?
O2 Cu1 N1 89.28(8) 2_655 . ?
O2 Cu1 N1 91.47(8) . . ?
N1 Cu1 N1 164.54(14) 2_655 . ?
O2 Cu1 O1W 87.21(6) 2_655 . ?
O2 Cu1 O1W 87.22(6) . . ?
N1 Cu1 O1W 97.73(7) 2_655 . ?
N1 Cu1 O1W 97.73(7) . . ?
C7 O2 Cu1 121.13(18) . . ?
C1 N1 C5 116.7(2) . . ?
C1 N1 Cu1 123.12(19) . . ?
C5 N1 Cu1 120.13(18) . . ?
C6 N2 O1 109.6(3) . . ?
N1 C1 C2 123.2(3) . . ?
C3 C2 C1 119.1(3) . . ?
C2 C3 C4 119.1(3) . . ?
C5 C4 C3 117.5(3) . . ?
C5 C4 C6 118.7(3) . . ?
C3 C4 C6 123.8(3) . . ?
N1 C5 C4 124.2(3) . . ?
N2 C6 C4 120.5(3) . . ?
O3 C7 O2 124.3(2) . . ?
O3 C7 C8 120.2(3) . . ?
O2 C7 C8 115.5(3) . . ?
C7 C8 C9 113.2(2) . . ?
C9 C9 C8 112.4(3) 5_665 . ?

loop_
_geom_bond_atom_site_label_1
_geom_bond_atom_site_label_2
_geom_bond_distance
_geom_bond_site_symmetry_2
_geom_bond_publ_flag
Cu1 O2 1.9353(17) 2_655 ?
Cu1 O2 1.9353(17) . ?
Cu1 N1 2.057(2) 2_655 ?
Cu1 N1 2.057(2) . ?
Cu1 O1W 2.291(4) . ?
O1 N2 1.387(3) . ?
O2 C7 1.270(3) . ?
O3 C7 1.240(4) . ?
N1 C1 1.332(4) . ?
N1 C5 1.335(3) . ?
N2 C6 1.294(4) . ?
C1 C2 1.373(4) . ?
C2 C3 1.371(4) . ?
C3 C4 1.381(4) . ?
C4 C5 1.381(4) . ?
C4 C6 1.460(4) . ?
C7 C8 1.520(3) . ?
C8 C9 1.522(4) . ?
C9 C9 1.517(5) 5_665 ?

loop_
_geom_hbond_atom_site_label_D
_geom_hbond_atom_site_label_H
_geom_hbond_atom_site_label_A
_geom_hbond_distance_DH
_geom_hbond_distance_HA
_geom_hbond_distance_DA
_geom_hbond_angle_DHA
_geom_hbond_site_symmetry_A
O1 H1O1 O3 0.82 1.92 2.721(3) 166.6 7
